data_4135564
loop_
_publ_author_name
'Jakhar, Vineet'
'Pal, Digvijayee'
'Ghiviriga, Ion'
'Abboud, Khalil A.'
'Lester, Daniel W.'
'Sumerlin, Brent S.'
'Veige, Adam S.'

_publ_section_title
;
 Tethered Tungsten-Alkylidenes for the Synthesis of Cyclic Polynorbornene
 via Ring Expansion Metathesis: Unprecedented Stereoselectivity and
 Trapping of Key Catalytic Intermediates.
;
_journal_issue 2
_journal_name_full 'Journal of the American Chemical Society'
_journal_page_first 1235
_journal_page_last 1246
_journal_paper_doi 10.1021/jacs.0c12248
_journal_volume 143
_journal_year 2021
_chemical_formula_sum 'C30 H30 F12 N2 O3 W'
_chemical_formula_weight 878.41
_space_group_crystal_system monoclinic
_space_group_IT_number 14
_space_group_name_Hall '-P 2ybc'
_space_group_name_H-M_alt 'P 1 21/c 1'
_atom_sites_solution_hydrogens geom
_atom_sites_solution_primary direct
_atom_sites_solution_secondary difmap
_audit_creation_method SHELXL-2014/7
_audit_update_record
;
2018-11-20 # Formatted by publCIF

;
_cell_angle_alpha 90
_cell_angle_beta 104.8948(10)
_cell_angle_gamma 90
_cell_formula_units_Z 4
_cell_length_a 17.0162(9)
_cell_length_b 9.7018(5)
_cell_length_c 19.8137(10)
_cell_measurement_reflns_used 9348
_cell_measurement_temperature 100(2)
_cell_measurement_theta_max 32.75
_cell_measurement_theta_min 2.35
_cell_volume 3161.1(3)
_computing_cell_refinement 'Bruker APEX3 (Bruker, 2014)'
_computing_data_collection 'Bruker APEX3 (Bruker, 2014)'
_computing_data_reduction 'Bruker Apex3 SAINT (Bruker, 2014)'
_computing_molecular_graphics 'XP in SHELXTL-plus, Bruker 2014'
_computing_publication_material 'SHELXL2014/7, Sheldrick, G. M. 2014'
_computing_structure_refinement 'SHELXL2014/7, Sheldrick G. M. 2014'
_computing_structure_solution 'SHELXL2014/7, Sheldrick G. M. 2014'
_diffrn_ambient_temperature 100(2)
_diffrn_measured_fraction_theta_full 1.000
_diffrn_measured_fraction_theta_max 1.000
_diffrn_measurement_device_type 'Bruker APEX-II DUO'
_diffrn_measurement_method 'phi and omega scans'
_diffrn_radiation_type MoK\a
_diffrn_radiation_wavelength 0.71073
_diffrn_reflns_av_R_equivalents 0.0283
_diffrn_reflns_av_unetI/netI 0.0172
_diffrn_reflns_Laue_measured_fraction_full 1.000
_diffrn_reflns_Laue_measured_fraction_max 1.000
_diffrn_reflns_limit_h_max 22
_diffrn_reflns_limit_h_min -22
_diffrn_reflns_limit_k_max 12
_diffrn_reflns_limit_k_min -12
_diffrn_reflns_limit_l_max 25
_diffrn_reflns_limit_l_min -25
_diffrn_reflns_number 76982
_diffrn_reflns_point_group_measured_fraction_full 1.000
_diffrn_reflns_point_group_measured_fraction_max 1.000
_diffrn_reflns_theta_full 25.242
_diffrn_reflns_theta_max 27.497
_diffrn_reflns_theta_min 1.238
_diffrn_source 'fine-focus sealed tube'
_exptl_absorpt_coefficient_mu 3.761
_exptl_absorpt_correction_T_max 0.9021
_exptl_absorpt_correction_T_min 0.4545
_exptl_absorpt_correction_type integration
_exptl_absorpt_process_details 'based on measured indexed crystal faces, Bruker SHELXTL2014 (Sheldrick, 2014)'
_exptl_crystal_colour blue
_exptl_crystal_density_diffrn 1.846
_exptl_crystal_description needle
_exptl_crystal_F_000 1720
_exptl_crystal_size_max 0.252
_exptl_crystal_size_mid 0.051
_exptl_crystal_size_min 0.031
_exptl_transmission_factor_max 0.5664
_exptl_transmission_factor_min 0.4551
_refine_diff_density_max 14.699
_refine_diff_density_min -1.367
_refine_diff_density_rms 0.231
_refine_ls_extinction_method none
_refine_ls_goodness_of_fit_ref 1.072
_refine_ls_hydrogen_treatment constr
_refine_ls_matrix_type full
_refine_ls_number_parameters 441
_refine_ls_number_reflns 7254
_refine_ls_number_restraints 0
_refine_ls_restrained_S_all 1.072
_refine_ls_R_factor_all 0.0613
_refine_ls_R_factor_gt 0.0540
_refine_ls_shift/su_max 0.001
_refine_ls_shift/su_mean 0.000
_refine_ls_structure_factor_coef Fsqd
_refine_ls_weighting_details 'w=1/[\s^2^(Fo^2^)+(0.0727P)^2^+45.1911P] where P=(Fo^2^+2Fc^2^)/3'
_refine_ls_weighting_scheme calc
_refine_ls_wR_factor_gt 0.1373
_refine_ls_wR_factor_ref 0.1423
_reflns_Friedel_coverage 0.000
_reflns_number_gt 6294
_reflns_number_total 7254
_reflns_threshold_expression 'I > 2\s(I)'
_cod_data_source_file ja0c12248_si_005.cif
_cod_data_source_block vj17
_cod_original_sg_symbol_H-M 'P 21/c'
_cod_database_code 4135564
_shelx_shelxl_version_number 2014/7
_shelx_space_group_comment
; 
The symmetry employed for this shelxl refinement is uniquely defined 
by the following loop, which should always be used as a source of 
symmetry information in preference to the above space-group names. 
They are only intended as comments. 
;
_shelx_estimated_absorpt_t_min 0.451
_shelx_estimated_absorpt_t_max 0.892

loop_
_space_group_symop_operation_xyz
'x, y, z'
'-x, y+1/2, -z+1/2'
'-x, -y, -z'
'x, -y-1/2, z-1/2'

loop_
_atom_site_label
_atom_site_type_symbol
_atom_site_fract_x
_atom_site_fract_y
_atom_site_fract_z
_atom_site_U_iso_or_equiv
_atom_site_adp_type
_atom_site_occupancy
_atom_site_site_symmetry_order
_atom_site_calc_flag
_atom_site_refinement_flags_posn
_atom_site_refinement_flags_adp
_atom_site_refinement_flags_occupancy
_atom_site_disorder_assembly
_atom_site_disorder_group
W1 W 0.76571(2) 0.37038(2) 0.30282(2) 0.01393(10) Uani 1 1 d . . . . .
F1 F 0.5201(3) 0.2641(4) 0.2696(2) 0.0258(9) Uani 1 1 d . . . . .
F2 F 0.5615(3) 0.4447(5) 0.2262(2) 0.0237(9) Uani 1 1 d . . . . .
F3 F 0.4699(2) 0.4630(5) 0.2833(2) 0.0246(9) Uani 1 1 d . . . . .
F4 F 0.6338(3) 0.3815(5) 0.4716(2) 0.0263(9) Uani 1 1 d . . . . .
F5 F 0.5843(3) 0.2103(4) 0.4059(2) 0.0270(9) Uani 1 1 d . . . . .
F6 F 0.5067(3) 0.3791(4) 0.4161(2) 0.0254(9) Uani 1 1 d . . . . .
F7 F 0.9901(3) 0.6243(5) 0.3906(3) 0.0397(13) Uani 1 1 d . . . . .
F8 F 0.9465(3) 0.7996(5) 0.3254(3) 0.0365(11) Uani 1 1 d . . . . .
F9 F 0.8692(3) 0.6995(5) 0.3799(2) 0.0278(9) Uani 1 1 d . . . . .
F10 F 1.0147(3) 0.4491(5) 0.2952(3) 0.0312(10) Uani 1 1 d . . . . .
F11 F 0.9347(3) 0.4643(5) 0.1922(3) 0.0319(10) Uani 1 1 d . . . . .
F12 F 1.0080(3) 0.6386(5) 0.2380(3) 0.0339(11) Uani 1 1 d . . . . .
O1 O 0.6751(3) 0.3469(5) 0.3450(2) 0.0153(9) Uani 1 1 d . . . . .
O2 O 0.8700(3) 0.4578(5) 0.3106(2) 0.0169(9) Uani 1 1 d . . . . .
O3 O 0.8188(4) 0.0018(5) 0.2821(3) 0.0322(13) Uani 1 1 d . . . . .
N1 N 0.7232(3) 0.5675(5) 0.2919(3) 0.0122(10) Uani 1 1 d . . . . .
N2 N 0.7395(3) 0.2998(6) 0.2207(3) 0.0160(10) Uani 1 1 d . . . . .
C1 C 0.6065(4) 0.4199(6) 0.3493(3) 0.0127(11) Uani 1 1 d . . . . .
C2 C 0.6223(4) 0.5733(6) 0.3621(3) 0.0120(11) Uani 1 1 d . . . . .
C3 C 0.6783(4) 0.6398(6) 0.3310(3) 0.0123(11) Uani 1 1 d . . . . .
C4 C 0.6891(4) 0.7831(7) 0.3408(4) 0.0171(12) Uani 1 1 d . . . . .
H4A H 0.7261 0.8297 0.3200 0.021 Uiso 1 1 calc R U . . .
C5 C 0.6473(4) 0.8575(7) 0.3799(4) 0.0188(13) Uani 1 1 d . . . . .
H5A H 0.6555 0.9542 0.3850 0.023 Uiso 1 1 calc R U . . .
C6 C 0.5933(4) 0.7928(7) 0.4121(3) 0.0184(13) Uani 1 1 d . . . . .
C7 C 0.5815(4) 0.6513(7) 0.4020(3) 0.0153(12) Uani 1 1 d . . . . .
H7A H 0.5443 0.6060 0.4230 0.018 Uiso 1 1 calc R U . . .
C8 C 0.5383(4) 0.3975(7) 0.2817(3) 0.0164(12) Uani 1 1 d . . . . .
C9 C 0.5815(4) 0.3477(7) 0.4109(4) 0.0177(13) Uani 1 1 d . . . . .
C10 C 0.5494(5) 0.8737(7) 0.4563(4) 0.0246(15) Uani 1 1 d . . . . .
H10A H 0.5126 0.8123 0.4730 0.037 Uiso 1 1 calc R U . . .
H10B H 0.5179 0.9479 0.4284 0.037 Uiso 1 1 calc R U . . .
H10C H 0.5891 0.9134 0.4964 0.037 Uiso 1 1 calc R U . . .
C11 C 0.8922(4) 0.5782(7) 0.2825(4) 0.0168(12) Uani 1 1 d . . . . .
C12 C 0.8227(4) 0.6459(6) 0.2277(3) 0.0143(12) Uani 1 1 d . . . . .
C13 C 0.7431(4) 0.6415(6) 0.2359(3) 0.0136(12) Uani 1 1 d . . . . .
C14 C 0.6806(4) 0.7049(7) 0.1854(3) 0.0160(12) Uani 1 1 d . . . . .
H14A H 0.6268 0.7041 0.1910 0.019 Uiso 1 1 calc R U . . .
C15 C 0.6958(4) 0.7685(7) 0.1277(4) 0.0187(13) Uani 1 1 d . . . . .
H15A H 0.6524 0.8108 0.0942 0.022 Uiso 1 1 calc R U . . .
C16 C 0.7743(4) 0.7716(7) 0.1179(4) 0.0198(13) Uani 1 1 d . . . . .
C17 C 0.8365(4) 0.7124(7) 0.1687(4) 0.0189(13) Uani 1 1 d . . . . .
H17A H 0.8904 0.7168 0.1635 0.023 Uiso 1 1 calc R U . . .
C18 C 0.9247(4) 0.6773(8) 0.3447(4) 0.0232(14) Uani 1 1 d . . . . .
C19 C 0.9639(4) 0.5333(8) 0.2515(4) 0.0244(15) Uani 1 1 d . . . . .
C20 C 0.7911(5) 0.8341(9) 0.0530(4) 0.0281(16) Uani 1 1 d . . . . .
H20A H 0.8401 0.8914 0.0662 0.042 Uiso 1 1 calc R U . . .
H20B H 0.7447 0.8910 0.0290 0.042 Uiso 1 1 calc R U . . .
H20C H 0.7993 0.7603 0.0218 0.042 Uiso 1 1 calc R U . . .
C21 C 0.8243(4) 0.2061(7) 0.3601(3) 0.0171(12) Uani 1 1 d . . . . .
C22 C 0.8224(4) 0.0961(8) 0.3194(4) 0.0243(15) Uani 1 1 d . . . . .
C23 C 0.8716(5) 0.2060(8) 0.4370(4) 0.0264(16) Uani 1 1 d . . . . .
C24 C 0.8568(5) 0.3450(9) 0.4690(4) 0.0312(17) Uani 1 1 d . . . . .
H24A H 0.7982 0.3614 0.4600 0.047 Uiso 1 1 calc R U . . .
H24B H 0.8816 0.4191 0.4480 0.047 Uiso 1 1 calc R U . . .
H24C H 0.8812 0.3431 0.5195 0.047 Uiso 1 1 calc R U . . .
C25 C 0.8415(8) 0.0894(11) 0.4759(5) 0.051(3) Uani 1 1 d . . . . .
H25A H 0.8555 0.0004 0.4587 0.076 Uiso 1 1 calc R U . . .
H25B H 0.7823 0.0960 0.4679 0.076 Uiso 1 1 calc R U . . .
H25C H 0.8673 0.0972 0.5260 0.076 Uiso 1 1 calc R U . . .
C26 C 0.9624(5) 0.1936(14) 0.4412(5) 0.052(3) Uani 1 1 d . . . . .
H26A H 0.9734 0.1035 0.4232 0.078 Uiso 1 1 calc R U . . .
H26B H 0.9938 0.2028 0.4899 0.078 Uiso 1 1 calc R U . . .
H26C H 0.9783 0.2666 0.4131 0.078 Uiso 1 1 calc R U . . .
C27 C 0.7135(4) 0.2509(7) 0.1488(4) 0.0222(14) Uani 1 1 d . . . . .
C28 C 0.6852(5) 0.3764(7) 0.1031(4) 0.0232(14) Uani 1 1 d . . . . .
H28A H 0.7320 0.4351 0.1031 0.035 Uiso 1 1 calc R U . . .
H28B H 0.6459 0.4285 0.1215 0.035 Uiso 1 1 calc R U . . .
H28C H 0.6594 0.3465 0.0553 0.035 Uiso 1 1 calc R U . . .
C29 C 0.7865(5) 0.1840(9) 0.1306(4) 0.0293(16) Uani 1 1 d . . . . .
H29A H 0.8300 0.2523 0.1350 0.044 Uiso 1 1 calc R U . . .
H29B H 0.7704 0.1495 0.0826 0.044 Uiso 1 1 calc R U . . .
H29C H 0.8062 0.1072 0.1627 0.044 Uiso 1 1 calc R U . . .
C30 C 0.6448(5) 0.1472(8) 0.1452(4) 0.0258(15) Uani 1 1 d . . . . .
H30A H 0.6007 0.1916 0.1606 0.039 Uiso 1 1 calc R U . . .
H30B H 0.6655 0.0686 0.1756 0.039 Uiso 1 1 calc R U . . .
H30C H 0.6242 0.1150 0.0970 0.039 Uiso 1 1 calc R U . . .

loop_
_atom_site_aniso_label
_atom_site_aniso_U_11
_atom_site_aniso_U_22
_atom_site_aniso_U_33
_atom_site_aniso_U_23
_atom_site_aniso_U_13
_atom_site_aniso_U_12
W1 0.01270(14) 0.01124(14) 0.01753(15) 0.00055(9) 0.00330(9) 0.00170(9)
F1 0.026(2) 0.0165(19) 0.032(2) -0.0085(17) 0.0026(18) -0.0067(16)
F2 0.024(2) 0.030(2) 0.0160(19) -0.0022(17) 0.0031(16) -0.0056(17)
F3 0.0136(18) 0.028(2) 0.029(2) -0.0070(18) 0.0007(16) 0.0026(16)
F4 0.032(2) 0.029(2) 0.0162(19) 0.0061(17) 0.0037(17) 0.0005(18)
F5 0.035(2) 0.0126(19) 0.039(2) 0.0050(17) 0.020(2) -0.0015(17)
F6 0.025(2) 0.024(2) 0.034(2) 0.0033(18) 0.0187(18) -0.0023(17)
F7 0.022(2) 0.044(3) 0.041(3) -0.009(2) -0.013(2) 0.005(2)
F8 0.036(3) 0.025(2) 0.048(3) -0.004(2) 0.011(2) -0.015(2)
F9 0.024(2) 0.033(2) 0.026(2) -0.0112(19) 0.0055(18) -0.0062(18)
F10 0.016(2) 0.032(2) 0.045(3) 0.006(2) 0.0077(19) 0.0115(18)
F11 0.027(2) 0.036(3) 0.036(3) -0.005(2) 0.0134(19) 0.011(2)
F12 0.015(2) 0.040(3) 0.050(3) 0.013(2) 0.015(2) 0.0008(18)
O1 0.014(2) 0.011(2) 0.022(2) 0.0016(17) 0.0073(18) 0.0004(17)
O2 0.011(2) 0.014(2) 0.024(2) 0.0037(18) 0.0026(17) 0.0001(17)
O3 0.044(3) 0.017(3) 0.040(3) -0.003(2) 0.018(3) 0.002(2)
N1 0.010(2) 0.010(2) 0.017(2) 0.0007(19) 0.0040(19) 0.0022(19)
N2 0.016(3) 0.014(3) 0.017(3) -0.003(2) 0.004(2) 0.001(2)
C1 0.014(3) 0.010(3) 0.015(3) 0.000(2) 0.004(2) -0.001(2)
C2 0.012(3) 0.011(3) 0.011(3) -0.001(2) 0.000(2) -0.003(2)
C3 0.012(3) 0.011(3) 0.014(3) -0.001(2) 0.002(2) 0.000(2)
C4 0.018(3) 0.012(3) 0.022(3) -0.003(2) 0.005(2) -0.002(2)
C5 0.021(3) 0.011(3) 0.024(3) -0.003(2) 0.006(3) -0.002(2)
C6 0.017(3) 0.020(3) 0.017(3) -0.007(3) 0.003(2) 0.000(3)
C7 0.013(3) 0.017(3) 0.017(3) 0.001(2) 0.004(2) -0.001(2)
C8 0.017(3) 0.013(3) 0.020(3) -0.001(2) 0.005(2) -0.002(2)
C9 0.021(3) 0.013(3) 0.022(3) 0.003(2) 0.009(3) -0.002(2)
C10 0.027(4) 0.022(4) 0.028(4) -0.009(3) 0.012(3) 0.001(3)
C11 0.010(3) 0.016(3) 0.025(3) 0.001(3) 0.004(2) -0.001(2)
C12 0.013(3) 0.012(3) 0.019(3) 0.000(2) 0.005(2) 0.000(2)
C13 0.013(3) 0.012(3) 0.017(3) 0.000(2) 0.005(2) 0.000(2)
C14 0.012(3) 0.015(3) 0.022(3) 0.001(2) 0.006(2) 0.002(2)
C15 0.020(3) 0.014(3) 0.020(3) 0.004(2) 0.002(3) 0.003(2)
C16 0.025(3) 0.014(3) 0.023(3) 0.003(3) 0.010(3) 0.000(3)
C17 0.015(3) 0.018(3) 0.026(3) 0.001(3) 0.009(3) -0.001(2)
C18 0.015(3) 0.022(3) 0.030(4) 0.000(3) 0.000(3) -0.004(3)
C19 0.015(3) 0.026(4) 0.034(4) 0.007(3) 0.008(3) 0.005(3)
C20 0.036(4) 0.028(4) 0.025(4) 0.008(3) 0.016(3) 0.001(3)
C21 0.018(3) 0.015(3) 0.019(3) 0.005(2) 0.006(2) 0.004(2)
C22 0.021(3) 0.021(3) 0.032(4) 0.006(3) 0.009(3) 0.004(3)
C23 0.025(4) 0.031(4) 0.020(3) 0.007(3) 0.001(3) 0.009(3)
C24 0.027(4) 0.041(5) 0.020(4) -0.004(3) -0.003(3) 0.005(3)
C25 0.084(8) 0.042(5) 0.026(4) 0.011(4) 0.014(5) 0.003(5)
C26 0.028(4) 0.088(8) 0.035(5) -0.013(5) -0.002(4) 0.025(5)
C27 0.025(3) 0.021(3) 0.021(3) -0.004(3) 0.007(3) -0.002(3)
C28 0.031(4) 0.021(3) 0.015(3) 0.000(3) 0.004(3) -0.004(3)
C29 0.029(4) 0.036(4) 0.025(4) -0.008(3) 0.012(3) 0.002(3)
C30 0.029(4) 0.025(4) 0.024(4) -0.004(3) 0.008(3) -0.006(3)

loop_
_atom_type_symbol
_atom_type_description
_atom_type_scat_dispersion_real
_atom_type_scat_dispersion_imag
_atom_type_scat_source
C C 0.0033 0.0016 'International Tables Vol C Tables 4.2.6.8 and 6.1.1.4'
H H 0.0000 0.0000 'International Tables Vol C Tables 4.2.6.8 and 6.1.1.4'
N N 0.0061 0.0033 'International Tables Vol C Tables 4.2.6.8 and 6.1.1.4'
O O 0.0106 0.0060 'International Tables Vol C Tables 4.2.6.8 and 6.1.1.4'
F F 0.0171 0.0103 'International Tables Vol C Tables 4.2.6.8 and 6.1.1.4'
W W -0.8490 6.8722 'International Tables Vol C Tables 4.2.6.8 and 6.1.1.4'

loop_
_geom_angle_atom_site_label_1
_geom_angle_atom_site_label_2
_geom_angle_atom_site_label_3
_geom_angle
_geom_angle_site_symmetry_1
_geom_angle_site_symmetry_3
_geom_angle_publ_flag
N2 W1 O2 105.1(2) . . ?
N2 W1 O1 108.6(2) . . ?
O2 W1 O1 145.8(2) . . ?
N2 W1 N1 106.0(2) . . ?
O2 W1 N1 83.7(2) . . ?
O1 W1 N1 81.78(19) . . ?
N2 W1 C21 100.7(3) . . ?
O2 W1 C21 89.5(2) . . ?
O1 W1 C21 89.8(2) . . ?
N1 W1 C21 153.4(2) . . ?
C1 O1 W1 137.6(4) . . ?
C11 O2 W1 132.5(4) . . ?
C3 N1 C13 116.6(5) . . ?
C3 N1 W1 129.6(4) . . ?
C13 N1 W1 113.9(4) . . ?
C27 N2 W1 175.1(5) . . ?
O1 C1 C2 113.2(5) . . ?
O1 C1 C8 109.3(5) . . ?
C2 C1 C8 110.1(5) . . ?
O1 C1 C9 102.8(5) . . ?
C2 C1 C9 112.5(5) . . ?
C8 C1 C9 108.7(5) . . ?
C7 C2 C3 119.1(6) . . ?
C7 C2 C1 122.0(6) . . ?
C3 C2 C1 118.9(5) . . ?
N1 C3 C4 119.8(6) . . ?
N1 C3 C2 122.3(5) . . ?
C4 C3 C2 117.9(6) . . ?
C5 C4 C3 121.6(6) . . ?
C5 C4 H4A 119.2 . . ?
C3 C4 H4A 119.2 . . ?
C4 C5 C6 121.0(6) . . ?
C4 C5 H5A 119.5 . . ?
C6 C5 H5A 119.5 . . ?
C7 C6 C5 117.7(6) . . ?
C7 C6 C10 121.3(6) . . ?
C5 C6 C10 120.9(6) . . ?
C6 C7 C2 122.6(6) . . ?
C6 C7 H7A 118.7 . . ?
C2 C7 H7A 118.7 . . ?
F3 C8 F1 107.5(5) . . ?
F3 C8 F2 107.4(5) . . ?
F1 C8 F2 106.7(5) . . ?
F3 C8 C1 112.1(5) . . ?
F1 C8 C1 112.3(5) . . ?
F2 C8 C1 110.5(5) . . ?
F5 C9 F6 106.6(5) . . ?
F5 C9 F4 106.4(6) . . ?
F6 C9 F4 107.5(6) . . ?
F5 C9 C1 111.6(5) . . ?
F6 C9 C1 114.5(5) . . ?
F4 C9 C1 109.9(5) . . ?
C6 C10 H10A 109.5 . . ?
C6 C10 H10B 109.5 . . ?
H10A C10 H10B 109.5 . . ?
C6 C10 H10C 109.5 . . ?
H10A C10 H10C 109.5 . . ?
H10B C10 H10C 109.5 . . ?
O2 C11 C12 113.9(5) . . ?
O2 C11 C18 106.4(6) . . ?
C12 C11 C18 110.5(5) . . ?
O2 C11 C19 104.1(5) . . ?
C12 C11 C19 112.2(6) . . ?
C18 C11 C19 109.3(5) . . ?
C13 C12 C17 118.8(6) . . ?
C13 C12 C11 119.7(6) . . ?
C17 C12 C11 121.5(6) . . ?
C14 C13 C12 118.7(6) . . ?
C14 C13 N1 119.0(5) . . ?
C12 C13 N1 122.1(6) . . ?
C15 C14 C13 121.2(6) . . ?
C15 C14 H14A 119.4 . . ?
C13 C14 H14A 119.4 . . ?
C14 C15 C16 120.9(6) . . ?
C14 C15 H15A 119.6 . . ?
C16 C15 H15A 119.6 . . ?
C17 C16 C15 118.0(6) . . ?
C17 C16 C20 120.5(6) . . ?
C15 C16 C20 121.4(6) . . ?
C16 C17 C12 122.3(6) . . ?
C16 C17 H17A 118.9 . . ?
C12 C17 H17A 118.9 . . ?
F8 C18 F9 107.1(6) . . ?
F8 C18 F7 107.0(6) . . ?
F9 C18 F7 106.4(6) . . ?
F8 C18 C11 113.3(6) . . ?
F9 C18 C11 111.2(5) . . ?
F7 C18 C11 111.4(6) . . ?
F11 C19 F10 107.3(6) . . ?
F11 C19 F12 108.0(6) . . ?
F10 C19 F12 107.1(6) . . ?
F11 C19 C11 109.6(6) . . ?
F10 C19 C11 110.9(6) . . ?
F12 C19 C11 113.7(6) . . ?
C16 C20 H20A 109.5 . . ?
C16 C20 H20B 109.5 . . ?
H20A C20 H20B 109.5 . . ?
C16 C20 H20C 109.5 . . ?
H20A C20 H20C 109.5 . . ?
H20B C20 H20C 109.5 . . ?
C22 C21 C23 121.8(6) . . ?
C22 C21 W1 110.7(5) . . ?
C23 C21 W1 127.3(5) . . ?
O3 C22 C21 177.8(8) . . ?
C21 C23 C25 110.1(7) . . ?
C21 C23 C26 108.6(6) . . ?
C25 C23 C26 112.2(8) . . ?
C21 C23 C24 108.1(6) . . ?
C25 C23 C24 109.2(7) . . ?
C26 C23 C24 108.4(8) . . ?
C23 C24 H24A 109.5 . . ?
C23 C24 H24B 109.5 . . ?
H24A C24 H24B 109.5 . . ?
C23 C24 H24C 109.5 . . ?
H24A C24 H24C 109.5 . . ?
H24B C24 H24C 109.5 . . ?
C23 C25 H25A 109.5 . . ?
C23 C25 H25B 109.5 . . ?
H25A C25 H25B 109.5 . . ?
C23 C25 H25C 109.5 . . ?
H25A C25 H25C 109.5 . . ?
H25B C25 H25C 109.5 . . ?
C23 C26 H26A 109.5 . . ?
C23 C26 H26B 109.5 . . ?
H26A C26 H26B 109.5 . . ?
C23 C26 H26C 109.5 . . ?
H26A C26 H26C 109.5 . . ?
H26B C26 H26C 109.5 . . ?
N2 C27 C28 106.9(6) . . ?
N2 C27 C29 108.0(6) . . ?
C28 C27 C29 110.7(6) . . ?
N2 C27 C30 107.2(6) . . ?
C28 C27 C30 112.2(6) . . ?
C29 C27 C30 111.6(6) . . ?
C27 C28 H28A 109.5 . . ?
C27 C28 H28B 109.5 . . ?
H28A C28 H28B 109.5 . . ?
C27 C28 H28C 109.5 . . ?
H28A C28 H28C 109.5 . . ?
H28B C28 H28C 109.5 . . ?
C27 C29 H29A 109.5 . . ?
C27 C29 H29B 109.5 . . ?
H29A C29 H29B 109.5 . . ?
C27 C29 H29C 109.5 . . ?
H29A C29 H29C 109.5 . . ?
H29B C29 H29C 109.5 . . ?
C27 C30 H30A 109.5 . . ?
C27 C30 H30B 109.5 . . ?
H30A C30 H30B 109.5 . . ?
C27 C30 H30C 109.5 . . ?
H30A C30 H30C 109.5 . . ?
H30B C30 H30C 109.5 . . ?

loop_
_geom_bond_atom_site_label_1
_geom_bond_atom_site_label_2
_geom_bond_distance
_geom_bond_site_symmetry_2
_geom_bond_publ_flag
W1 N2 1.716(6) . ?
W1 O2 1.937(4) . ?
W1 O1 1.947(4) . ?
W1 N1 2.036(5) . ?
W1 C21 2.059(6) . ?
F1 C8 1.339(7) . ?
F2 C8 1.340(8) . ?
F3 C8 1.334(8) . ?
F4 C9 1.341(8) . ?
F5 C9 1.338(8) . ?
F6 C9 1.339(8) . ?
F7 C18 1.346(8) . ?
F8 C18 1.328(9) . ?
F9 C18 1.329(9) . ?
F10 C19 1.334(8) . ?
F11 C19 1.331(9) . ?
F12 C19 1.336(8) . ?
O1 C1 1.388(7) . ?
O2 C11 1.388(8) . ?
O3 C22 1.168(10) . ?
N1 C3 1.408(8) . ?
N1 C13 1.433(8) . ?
N2 C27 1.457(9) . ?
C1 C2 1.522(8) . ?
C1 C8 1.546(9) . ?
C1 C9 1.557(9) . ?
C2 C7 1.401(9) . ?
C2 C3 1.416(8) . ?
C3 C4 1.409(8) . ?
C4 C5 1.382(9) . ?
C4 H4A 0.9500 . ?
C5 C6 1.395(10) . ?
C5 H5A 0.9500 . ?
C6 C7 1.394(9) . ?
C6 C10 1.511(9) . ?
C7 H7A 0.9500 . ?
C10 H10A 0.9800 . ?
C10 H10B 0.9800 . ?
C10 H10C 0.9800 . ?
C11 C12 1.533(9) . ?
C11 C18 1.549(10) . ?
C11 C19 1.563(9) . ?
C12 C13 1.405(8) . ?
C12 C17 1.407(9) . ?
C13 C14 1.401(9) . ?
C14 C15 1.382(9) . ?
C14 H14A 0.9500 . ?
C15 C16 1.398(10) . ?
C15 H15A 0.9500 . ?
C16 C17 1.384(10) . ?
C16 C20 1.513(9) . ?
C17 H17A 0.9500 . ?
C20 H20A 0.9800 . ?
C20 H20B 0.9800 . ?
C20 H20C 0.9800 . ?
C21 C22 1.333(10) . ?
C21 C23 1.529(10) . ?
C23 C25 1.530(13) . ?
C23 C26 1.532(11) . ?
C23 C24 1.538(11) . ?
C24 H24A 0.9800 . ?
C24 H24B 0.9800 . ?
C24 H24C 0.9800 . ?
C25 H25A 0.9800 . ?
C25 H25B 0.9800 . ?
C25 H25C 0.9800 . ?
C26 H26A 0.9800 . ?
C26 H26B 0.9800 . ?
C26 H26C 0.9800 . ?
C27 C28 1.520(10) . ?
C27 C29 1.525(10) . ?
C27 C30 1.529(10) . ?
C28 H28A 0.9800 . ?
C28 H28B 0.9800 . ?
C28 H28C 0.9800 . ?
C29 H29A 0.9800 . ?
C29 H29B 0.9800 . ?
C29 H29C 0.9800 . ?
C30 H30A 0.9800 . ?
C30 H30B 0.9800 . ?
C30 H30C 0.9800 . ?

loop_
_publcif_info_cif.paper_type
?
